data_4514601
loop_
_publ_author_name
'Zhao, Na'
'Li, Pengfei'
'Zhuang, Jiabao'
'Liu, Yanyan'
'Xiao, Yuxin'
'Qin, Ruilin'
'Li, Nan'

_publ_section_title
;
 Aggregation-Induced Emission Luminogens with the Capability of Wide Color
 Tuning, Mitochondrial and Bacterial Imaging, and Photodynamic Anticancer
 and Antibacterial Therapy.
;
_journal_issue 12
_journal_name_full 'ACS applied materials &amp; interfaces'
_journal_page_first 11227
_journal_page_last 11237
_journal_paper_doi 10.1021/acsami.9b01655
_journal_volume 11
_journal_year 2019
_chemical_formula_moiety '2(F6 P), C38 H32 N4'
_chemical_formula_sum 'C38 H32 F12 N4 P2'
_chemical_formula_weight 834.61
_space_group_crystal_system triclinic
_space_group_IT_number 2
_space_group_name_Hall '-P 1'
_space_group_name_H-M_alt 'P -1'
_symmetry_space_group_name_Hall '-P 1'
_symmetry_space_group_name_H-M 'P -1'
_atom_sites_solution_hydrogens geom
_atom_sites_solution_primary dual
_audit_creation_date 2017-05-18
_audit_creation_method
;
Olex2 1.2
(compiled 2017.03.28 svn.r3405 for OlexSys, GUI svn.r5337)
;
_cell_angle_alpha 87.622(2)
_cell_angle_beta 80.008(2)
_cell_angle_gamma 68.976(2)
_cell_formula_units_Z 1
_cell_length_a 6.8264(3)
_cell_length_b 7.7774(4)
_cell_length_c 19.1850(9)
_cell_measurement_reflns_used 9842
_cell_measurement_temperature 153
_cell_measurement_theta_max 74.591
_cell_measurement_theta_min 4.682
_cell_volume 936.10(8)
_computing_cell_refinement 'SAINT v8.37A (Bruker, 2015)'
_computing_data_reduction 'SAINT v8.37A (Bruker, 2015)'
_computing_molecular_graphics 'Olex2 (Dolomanov et al., 2009)'
_computing_publication_material 'Olex2 (Dolomanov et al., 2009)'
_computing_structure_refinement 'XL (Sheldrick, 2008)'
_computing_structure_solution 'XT (Sheldrick, 2015)'
_diffrn_ambient_temperature 153.0
_diffrn_measured_fraction_theta_full 0.973
_diffrn_measured_fraction_theta_max 0.970
_diffrn_measurement_device_type 'Bruker APEX-II CCD'
_diffrn_measurement_method '\f and \w scans'
_diffrn_radiation_type CuK\a
_diffrn_radiation_wavelength 1.54178
_diffrn_reflns_av_R_equivalents 0.0403
_diffrn_reflns_av_unetI/netI 0.0207
_diffrn_reflns_Laue_measured_fraction_full 0.973
_diffrn_reflns_Laue_measured_fraction_max 0.970
_diffrn_reflns_limit_h_max 8
_diffrn_reflns_limit_h_min -8
_diffrn_reflns_limit_k_max 9
_diffrn_reflns_limit_k_min -9
_diffrn_reflns_limit_l_max 23
_diffrn_reflns_limit_l_min -23
_diffrn_reflns_number 38851
_diffrn_reflns_point_group_measured_fraction_full 0.973
_diffrn_reflns_point_group_measured_fraction_max 0.970
_diffrn_reflns_theta_full 67.679
_diffrn_reflns_theta_max 74.630
_diffrn_reflns_theta_min 4.682
_diffrn_standards_number 0
_exptl_absorpt_coefficient_mu 1.908
_exptl_absorpt_correction_T_max 0.7538
_exptl_absorpt_correction_T_min 0.5675
_exptl_absorpt_correction_type multi-scan
_exptl_absorpt_process_details
'SADABS-2016/2 (Bruker,2016/2) was used for absorption correction. wR2(int) was 0.1139 before and 0.0657 after correction. The Ratio of minimum to maximum transmission is 0.7529. The \l/2 correction factor is Not present.'
_exptl_crystal_colour 'clear light colourless'
_exptl_crystal_colour_lustre clear
_exptl_crystal_colour_modifier light
_exptl_crystal_colour_primary colourless
_exptl_crystal_density_diffrn 1.481
_exptl_crystal_description block
_exptl_crystal_F_000 426
_exptl_crystal_size_max 0.5
_exptl_crystal_size_mid 0.4
_exptl_crystal_size_min 0.3
_refine_diff_density_min -0.671
_refine_diff_density_rms 0.077
_refine_ls_extinction_method none
_refine_ls_goodness_of_fit_ref 1.058
_refine_ls_hydrogen_treatment constr
_refine_ls_matrix_type full
_refine_ls_number_parameters 255
_refine_ls_number_reflns 3726
_refine_ls_number_restraints 0
_refine_ls_restrained_S_all 1.058
_refine_ls_R_factor_all 0.0885
_refine_ls_R_factor_gt 0.0860
_refine_ls_shift/su_max 0.001
_refine_ls_shift/su_mean 0.000
_refine_ls_structure_factor_coef Fsqd
_refine_ls_weighting_details 'w=1/[\s^2^(Fo^2^)+(0.1245P)^2^+1.4943P] where P=(Fo^2^+2Fc^2^)/3'
_refine_ls_weighting_scheme calc
_refine_ls_wR_factor_gt 0.2323
_refine_ls_wR_factor_ref 0.2343
_reflns_Friedel_coverage 0.000
_reflns_number_gt 3519
_reflns_number_total 3726
_reflns_threshold_expression 'I > 2\s(I)'
_cod_data_source_file am9b01655_si_003.cif
_cod_data_source_block s
_cod_database_code 4514601
_shelx_shelxl_version_number 2014/7
_shelx_space_group_comment
;
The symmetry employed for this shelxl refinement is uniquely defined
by the following loop, which should always be used as a source of
symmetry information in preference to the above space-group names.
They are only intended as comments.
;
_olex2_refinement_description
;
1. Fixed Uiso
 At 1.2 times of:
  All C(H) groups
 At 1.5 times of:
  All C(H,H,H) groups
2.a Aromatic/amide H refined with riding coordinates:
 C007(H007), C008(H008), C00C(H00C), C00D(H00D), C00G(H00G), C00I(H00I),
 C00J(H00J), C00K(H00K), C00L(H00L), C00M(H00M)
2.b Idealised Me refined as rotating group:
 C00P(H00A,H00B,H00E), C00Q(H00F,H00H,H00N)
;
_olex2_submission_special_instructions 'No special instructions were received'

loop_
_space_group_symop_operation_xyz
'x, y, z'
'-x, -y, -z'

loop_
_atom_site_label
_atom_site_type_symbol
_atom_site_fract_x
_atom_site_fract_y
_atom_site_fract_z
_atom_site_U_iso_or_equiv
_atom_site_adp_type
_atom_site_occupancy
_atom_site_site_symmetry_order
_atom_site_calc_flag
_atom_site_refinement_flags_posn
P001 P -0.37576(16) 0.72679(14) 0.88055(6) 0.0623(4) Uani 1 1 d .
F002 F -0.6177(4) 0.8364(4) 0.89950(15) 0.0787(9) Uani 1 1 d .
N003 N 0.7700(4) 0.0991(4) 0.68166(13) 0.0355(6) Uani 1 1 d .
C004 C 0.5968(4) 0.1065(4) 0.68839(13) 0.0261(5) Uani 1 1 d .
C005 C 0.6256(4) 0.1020(4) 0.46742(13) 0.0254(5) Uani 1 1 d .
N006 N 0.0475(4) 0.2228(4) 0.90935(13) 0.0422(7) Uani 1 1 d .
C007 C 0.5279(4) 0.1338(4) 0.53780(13) 0.0263(5) Uani 1 1 d .
H007 H 0.5456 0.2263 0.5642 0.032 Uiso 1 1 calc R
C008 C 0.2972(4) 0.0773(4) 0.64488(13) 0.0259(5) Uani 1 1 d .
H008 H 0.1552 0.0793 0.6556 0.031 Uiso 1 1 calc R
C009 C 0.7584(4) 0.2091(4) 0.43503(13) 0.0264(5) Uani 1 1 d .
C00A C 0.3800(4) 0.1141(4) 0.69914(13) 0.0245(5) Uani 1 1 d .
C00B C 0.4045(4) 0.0346(4) 0.57121(13) 0.0253(5) Uani 1 1 d .
C00C C 0.9065(4) 0.2331(4) 0.47195(14) 0.0295(6) Uani 1 1 d .
H00C H 0.9161 0.1865 0.5183 0.035 Uiso 1 1 calc R
C00D C 0.7446(4) 0.2831(4) 0.36771(15) 0.0317(6) Uani 1 1 d .
H00D H 0.6435 0.2697 0.3421 0.038 Uiso 1 1 calc R
C00E C 0.2610(4) 0.1551(4) 0.77200(13) 0.0269(6) Uani 1 1 d .
F00F F -0.3712(7) 0.6721(5) 0.96181(19) 0.1055(12) Uani 1 1 d .
C00G C 1.0398(4) 0.3248(4) 0.44106(17) 0.0337(6) Uani 1 1 d .
H00G H 1.1413 0.3385 0.4664 0.040 Uiso 1 1 calc R
C00H C 1.0274(4) 0.3968(4) 0.37389(17) 0.0362(7) Uani 1 1 d .
C00I C 0.3239(5) 0.2431(4) 0.82100(15) 0.0343(6) Uani 1 1 d .
H00I H 0.4420 0.2815 0.8072 0.041 Uiso 1 1 calc R
C00J C 0.0847(4) 0.1029(4) 0.79457(15) 0.0345(6) Uani 1 1 d .
H00J H 0.0370 0.0426 0.7627 0.041 Uiso 1 1 calc R
C00K C 0.8773(5) 0.3761(4) 0.33793(16) 0.0366(7) Uani 1 1 d .
H00K H 0.8651 0.4263 0.2922 0.044 Uiso 1 1 calc R
C00L C 0.2152(5) 0.2743(5) 0.88925(16) 0.0424(7) Uani 1 1 d .
H00L H 0.2597 0.3333 0.9226 0.051 Uiso 1 1 calc R
C00M C -0.0189(5) 0.1399(5) 0.86346(16) 0.0418(7) Uani 1 1 d .
H00M H -0.1398 0.1060 0.8788 0.050 Uiso 1 1 calc R
F00N F -0.4111(8) 0.5464(5) 0.8688(2) 0.1318(17) Uani 1 1 d .
F00O F -0.3808(8) 0.7906(6) 0.80379(19) 0.170(3) Uani 1 1 d .
C00P C 1.1749(6) 0.4938(5) 0.3407(2) 0.0535(9) Uani 1 1 d .
H00A H 1.2383 0.5282 0.3774 0.080 Uiso 1 1 calc GR
H00B H 1.0943 0.6049 0.3174 0.080 Uiso 1 1 calc GR
H00E H 1.2879 0.4113 0.3056 0.080 Uiso 1 1 calc GR
C00Q C -0.0685(7) 0.2570(6) 0.98341(18) 0.0617(11) Uani 1 1 d .
H00F H 0.0338 0.2346 1.0159 0.093 Uiso 1 1 calc GR
H00H H -0.1484 0.1740 0.9941 0.093 Uiso 1 1 calc GR
H00N H -0.1673 0.3851 0.9891 0.093 Uiso 1 1 calc GR
F00R F -0.3424(7) 0.9116(6) 0.8991(4) 0.166(3) Uani 1 1 d .
F00S F -0.1316(6) 0.6212(7) 0.8649(4) 0.212(4) Uani 1 1 d .

loop_
_atom_site_aniso_label
_atom_site_aniso_U_11
_atom_site_aniso_U_22
_atom_site_aniso_U_33
_atom_site_aniso_U_23
_atom_site_aniso_U_13
_atom_site_aniso_U_12
P001 0.0478(6) 0.0498(6) 0.0650(7) 0.0242(5) -0.0001(5) 0.0046(4)
F002 0.0550(14) 0.0813(18) 0.0739(17) 0.0292(14) 0.0008(12) -0.0019(13)
N003 0.0295(12) 0.0458(14) 0.0372(13) 0.0005(10) -0.0086(10) -0.0192(11)
C004 0.0279(13) 0.0296(13) 0.0228(11) -0.0003(9) -0.0063(9) -0.0116(10)
C005 0.0214(11) 0.0314(13) 0.0251(12) 0.0005(10) -0.0065(9) -0.0103(10)
N006 0.0431(14) 0.0417(14) 0.0231(12) 0.0015(10) -0.0020(10) 0.0055(11)
C007 0.0253(12) 0.0326(13) 0.0239(12) -0.0019(10) -0.0068(9) -0.0123(10)
C008 0.0221(11) 0.0320(13) 0.0249(12) 0.0000(10) -0.0044(9) -0.0110(10)
C009 0.0241(12) 0.0298(13) 0.0259(12) -0.0005(10) -0.0042(9) -0.0104(10)
C00A 0.0212(11) 0.0282(12) 0.0243(12) 0.0001(9) -0.0050(9) -0.0085(10)
C00B 0.0216(11) 0.0328(13) 0.0231(11) -0.0008(10) -0.0060(9) -0.0103(10)
C00C 0.0294(13) 0.0315(13) 0.0303(13) -0.0018(10) -0.0069(10) -0.0130(11)
C00D 0.0288(13) 0.0356(14) 0.0318(13) 0.0041(11) -0.0081(10) -0.0118(11)
C00E 0.0227(12) 0.0294(13) 0.0237(12) 0.0012(10) -0.0064(9) -0.0025(10)
F00F 0.146(3) 0.080(2) 0.091(2) 0.0225(17) -0.072(2) -0.019(2)
C00G 0.0273(13) 0.0296(13) 0.0470(16) -0.0037(12) -0.0074(11) -0.0125(11)
C00H 0.0279(13) 0.0265(13) 0.0513(17) 0.0028(12) 0.0013(12) -0.0100(11)
C00I 0.0348(14) 0.0344(14) 0.0290(13) -0.0068(11) -0.0070(11) -0.0051(12)
C00J 0.0280(13) 0.0483(17) 0.0257(13) 0.0047(11) -0.0061(10) -0.0118(12)
C00K 0.0351(15) 0.0345(15) 0.0371(15) 0.0104(12) -0.0035(12) -0.0111(12)
C00L 0.0485(18) 0.0400(16) 0.0297(14) -0.0064(12) -0.0092(13) -0.0030(14)
C00M 0.0291(14) 0.0526(19) 0.0334(15) 0.0120(13) -0.0016(11) -0.0051(13)
F00N 0.196(4) 0.071(2) 0.138(3) 0.003(2) -0.092(3) -0.030(3)
F00O 0.185(4) 0.119(3) 0.070(2) 0.050(2) 0.043(2) 0.073(3)
C00P 0.0375(17) 0.0468(19) 0.077(3) 0.0175(18) -0.0036(16) -0.0210(15)
C00Q 0.071(3) 0.058(2) 0.0277(16) 0.0005(15) 0.0090(16) 0.0036(19)
F00R 0.105(3) 0.099(3) 0.326(8) 0.078(4) -0.090(4) -0.058(3)
F00S 0.067(2) 0.146(4) 0.310(8) 0.133(5) 0.047(3) 0.047(2)

loop_
_atom_type_symbol
_atom_type_description
_atom_type_scat_dispersion_real
_atom_type_scat_dispersion_imag
_atom_type_scat_source
C C 0.0181 0.0091 'International Tables Vol C Tables 4.2.6.8 and 6.1.1.4'
H H 0.0000 0.0000 'International Tables Vol C Tables 4.2.6.8 and 6.1.1.4'
F F 0.0727 0.0534 'International Tables Vol C Tables 4.2.6.8 and 6.1.1.4'
N N 0.0311 0.0180 'International Tables Vol C Tables 4.2.6.8 and 6.1.1.4'
P P 0.2955 0.4335 'International Tables Vol C Tables 4.2.6.8 and 6.1.1.4'

loop_
_geom_angle_atom_site_label_1
_geom_angle_atom_site_label_2
_geom_angle_atom_site_label_3
_geom_angle
_geom_angle_site_symmetry_1
_geom_angle_site_symmetry_3
F002 P001 F00F 89.59(18) . .
F002 P001 F00R 86.7(2) . .
F002 P001 F00S 177.1(4) . .
F00N P001 F002 92.4(2) . .
F00N P001 F00F 87.5(2) . .
F00N P001 F00R 175.6(3) . .
F00N P001 F00S 89.5(3) . .
F00O P001 F002 89.6(2) . .
F00O P001 F00F 176.6(3) . .
F00O P001 F00N 95.8(3) . .
F00O P001 F00R 88.5(3) . .
F00O P001 F00S 92.3(3) . .
F00R P001 F00F 88.1(3) . .
F00S P001 F00F 88.4(3) . .
F00S P001 F00R 91.3(3) . .
N003 C004 C00A 178.2(3) . .
C007 C005 C009 120.0(2) . .
C007 C005 C00B 118.0(2) . 2_656
C00B C005 C009 121.9(2) 2_656 .
C00L N006 C00M 120.9(3) . .
C00L N006 C00Q 120.2(3) . .
C00M N006 C00Q 118.9(3) . .
C005 C007 H007 118.8 . .
C005 C007 C00B 122.3(2) . .
C00B C007 H007 118.8 . .
C00A C008 H008 116.7 . .
C00A C008 C00B 126.6(2) . .
C00B C008 H008 116.7 . .
C00C C009 C005 119.3(2) . .
C00D C009 C005 122.1(2) . .
C00D C009 C00C 118.5(2) . .
C004 C00A C00E 116.4(2) . .
C008 C00A C004 120.5(2) . .
C008 C00A C00E 123.1(2) . .
C005 C00B C008 119.6(2) 2_656 .
C007 C00B C005 119.6(2) . 2_656
C007 C00B C008 120.6(2) . .
C009 C00C H00C 119.9 . .
C00G C00C C009 120.2(3) . .
C00G C00C H00C 119.9 . .
C009 C00D H00D 119.7 . .
C00K C00D C009 120.6(2) . .
C00K C00D H00D 119.7 . .
C00I C00E C00A 121.0(2) . .
C00I C00E C00J 117.9(3) . .
C00J C00E C00A 121.1(2) . .
C00C C00G H00G 119.4 . .
C00H C00G C00C 121.3(3) . .
C00H C00G H00G 119.4 . .
C00G C00H C00K 118.4(3) . .
C00G C00H C00P 120.7(3) . .
C00K C00H C00P 120.9(3) . .
C00E C00I H00I 120.0 . .
C00L C00I C00E 120.0(3) . .
C00L C00I H00I 120.0 . .
C00E C00J H00J 120.4 . .
C00M C00J C00E 119.2(3) . .
C00M C00J H00J 120.4 . .
C00D C00K C00H 121.0(3) . .
C00D C00K H00K 119.5 . .
C00H C00K H00K 119.5 . .
N006 C00L C00I 120.7(3) . .
N006 C00L H00L 119.6 . .
C00I C00L H00L 119.6 . .
N006 C00M C00J 121.2(3) . .
N006 C00M H00M 119.4 . .
C00J C00M H00M 119.4 . .
C00H C00P H00A 109.5 . .
C00H C00P H00B 109.5 . .
C00H C00P H00E 109.5 . .
H00A C00P H00B 109.5 . .
H00A C00P H00E 109.5 . .
H00B C00P H00E 109.5 . .
N006 C00Q H00F 109.5 . .
N006 C00Q H00H 109.5 . .
N006 C00Q H00N 109.5 . .
H00F C00Q H00H 109.5 . .
H00F C00Q H00N 109.5 . .
H00H C00Q H00N 109.5 . .

loop_
_geom_bond_atom_site_label_1
_geom_bond_atom_site_label_2
_geom_bond_distance
_geom_bond_site_symmetry_2
P001 F002 1.547(3) .
P001 F00F 1.601(3) .
P001 F00N 1.538(4) .
P001 F00O 1.537(3) .
P001 F00R 1.597(5) .
P001 F00S 1.552(4) .
N003 C004 1.147(3) .
C004 C00A 1.439(3) .
C005 C007 1.388(4) .
C005 C009 1.485(3) .
C005 C00B 1.412(3) 2_656
N006 C00L 1.335(5) .
N006 C00M 1.339(5) .
N006 C00Q 1.485(4) .
C007 H007 0.9500 .
C007 C00B 1.398(4) .
C008 H008 0.9500 .
C008 C00A 1.353(3) .
C008 C00B 1.466(3) .
C009 C00C 1.398(4) .
C009 C00D 1.396(4) .
C00A C00E 1.474(3) .
C00B C005 1.412(3) 2_656
C00C H00C 0.9500 .
C00C C00G 1.390(4) .
C00D H00D 0.9500 .
C00D C00K 1.388(4) .
C00E C00I 1.393(4) .
C00E C00J 1.399(4) .
C00G H00G 0.9500 .
C00G C00H 1.388(4) .
C00H C00K 1.388(4) .
C00H C00P 1.507(4) .
C00I H00I 0.9500 .
C00I C00L 1.373(4) .
C00J H00J 0.9500 .
C00J C00M 1.375(4) .
C00K H00K 0.9500 .
C00L H00L 0.9500 .
C00M H00M 0.9500 .
C00P H00A 0.9800 .
C00P H00B 0.9800 .
C00P H00E 0.9800 .
C00Q H00F 0.9800 .
C00Q H00H 0.9800 .
C00Q H00N 0.9800 .
